data_7009542
loop_
_publ_author_name
'Isaac Abrahams'
'Donald C. Bradley'
'Halina Chudzynska'
'Majid Motevalli'
'Paul O'Shaughnessy'

_publ_section_title
;
 Polynuclear tantalum oxoalkoxides. Crystal structures of
 [Ta8O10(OEt)20], [Ta7O9(OPri)17] and [Ta5O7(OBut)11]&#x00B7;C6H5Me
;
_journal_issue 16
_journal_name_full 'J. Chem. Soc., Dalton Trans.'
_journal_page_first 2685
_journal_page_last 2691
_journal_paper_doi 10.1039/b001797n
_journal_year 2000
_chemical_compound_source 'synthesis as described'
_chemical_formula_moiety 'C40 H100 O30 Ta8'
_chemical_formula_structural 'C40 H100 O30 TA8'
_chemical_formula_sum 'C40 H100 O30 Ta8'
_chemical_formula_weight 2508.8
_chemical_name_systematic
;
 ?
;
_space_group_IT_number 14
_symmetry_cell_setting monoclinic
_symmetry_Int_Tables_number 14
_symmetry_space_group_name_Hall '-P 2yn'
_symmetry_space_group_name_H-M 'P 1 21/n 1'
_atom_sites_solution_hydrogens geom
_atom_sites_solution_primary Patterson
_atom_sites_solution_secondary difmap
_audit_conform_dict_location ftp://ftp.iucr.org/cifdics/cif_core_2.1beta5.dic
_audit_conform_dict_name cif_core.dic
_audit_conform_dict_version 2.1beta5
_audit_creation_date 2000-02-29T20:08:26-00:00
_audit_creation_method 'WinGX routine CIF_UPDATE'
_cell_angle_alpha 90
_cell_angle_beta 90.090(10)
_cell_angle_gamma 90
_cell_formula_units_Z 2
_cell_length_a 16.956(2)
_cell_length_b 14.1310(10)
_cell_length_c 14.927(2)
_cell_measurement_reflns_used 25
_cell_measurement_temperature 293(2)
_cell_measurement_theta_max 14.42
_cell_measurement_theta_min 11.48
_cell_measurement_wavelength 0.71073
_cell_volume 3576.6(7)
_computing_cell_refinement 'CAD4/PC (Enraf Nonius, 1994)'
_computing_data_collection 'CAD4/PC (Enraf Nonius, 1994)'
_computing_data_reduction 'XCAD4 (Harms & Wocadlo, 1995)'
_computing_molecular_graphics 'Ortep-3 for Windows (Farrugia, 1997)'
_computing_publication_material 'WinGX publication routines (Farrugia, 1999)'
_computing_structure_refinement 'SHELXL-97 (Sheldrick, 1997)'
_computing_structure_solution 'SHELXS-97 (Sheldrick, 1997)'
_diffrn_ambient_temperature 293(2)
_diffrn_detector 'scintillation LiI'
_diffrn_detector_dtime 1.195
_diffrn_measured_fraction_theta_full 0.977
_diffrn_measured_fraction_theta_max 0.977
_diffrn_measurement_device '\k-geometry diffractometer'
_diffrn_measurement_device_type 'Enraf Nonius CAD4'
_diffrn_measurement_method 'non-profiled omega/2theta scans'
_diffrn_radiation_monochromator graphite
_diffrn_radiation_probe x-ray
_diffrn_radiation_type MoK\a
_diffrn_radiation_wavelength 0.71073
_diffrn_reflns_av_R_equivalents 0.0534
_diffrn_reflns_av_sigmaI/netI 0.0487
_diffrn_reflns_limit_h_max 20
_diffrn_reflns_limit_h_min -20
_diffrn_reflns_limit_k_max 16
_diffrn_reflns_limit_k_min 0
_diffrn_reflns_limit_l_max 17
_diffrn_reflns_limit_l_min 0
_diffrn_reflns_number 6535
_diffrn_reflns_theta_full 25.16
_diffrn_reflns_theta_max 25.16
_diffrn_reflns_theta_min 1.82
_diffrn_source 'Enraf Nonius FR590'
_diffrn_standards_decay_% 4
_diffrn_standards_interval_time 60
_diffrn_standards_number 2
_exptl_absorpt_coefficient_mu 12.252
_exptl_absorpt_correction_T_max 0.0468
_exptl_absorpt_correction_T_min 0.0052
_exptl_absorpt_correction_type refdelf
_exptl_absorpt_process_details
;
        Walker, N. & Stuart, D (1983) Acta. Cryst. A39, 158-166
;
_exptl_crystal_colour Colorless
_exptl_crystal_density_diffrn 2.33
_exptl_crystal_density_method 'not measured'
_exptl_crystal_description prism
_exptl_crystal_F_000 2328
_exptl_crystal_size_max 0.4
_exptl_crystal_size_mid 0.3
_exptl_crystal_size_min 0.25
_refine_diff_density_max 1.453
_refine_diff_density_min -2.269
_refine_diff_density_rms 0.321
_refine_ls_extinction_method none
_refine_ls_goodness_of_fit_ref 0.982
_refine_ls_hydrogen_treatment mixed
_refine_ls_matrix_type full
_refine_ls_number_parameters 355
_refine_ls_number_reflns 6277
_refine_ls_number_restraints 29
_refine_ls_restrained_S_all 0.983
_refine_ls_R_factor_all 0.115
_refine_ls_R_factor_gt 0.0688
_refine_ls_shift/su_max 0.083
_refine_ls_shift/su_mean 0.005
_refine_ls_structure_factor_coef Fsqd
_refine_ls_weighting_details 'calc w=1/[\s^2^(Fo^2^)+(0.1468P)^2^+0.0000P] where P=(Fo^2^+2Fc^2^)/3'
_refine_ls_weighting_scheme calc
_refine_ls_wR_factor_gt 0.1799
_refine_ls_wR_factor_ref 0.2045
_reflns_number_gt 4001
_reflns_number_total 6277
_reflns_threshold_expression >2sigma(I)
_cod_data_source_file b001797n.txt
_cod_data_source_block h-ta2j
_cod_original_sg_symbol_H-M 'P 21/n'
_cod_database_code 7009542
_exptl_absorpt_factor_mur 3.063
_diffrn_standards_decay_corr_max 1.058
_diffrn_standards_decay_corr_min 0.961

loop_
_symmetry_equiv_pos_as_xyz
'x, y, z'
'-x+1/2, y+1/2, -z+1/2'
'-x, -y, -z'
'x-1/2, -y-1/2, z-1/2'

loop_
_atom_site_label
_atom_site_type_symbol
_atom_site_fract_x
_atom_site_fract_y
_atom_site_fract_z
_atom_site_U_iso_or_equiv
_atom_site_adp_type
_atom_site_occupancy
_atom_site_symmetry_multiplicity
_atom_site_calc_flag
_atom_site_refinement_flags
_atom_site_disorder_assembly
_atom_site_disorder_group
Ta1 Ta 0.53754(4) 0.84933(5) 0.48228(5) 0.0636(3) Uani 1 1 d . . .
Ta2 Ta 0.46365(5) 0.81697(6) 0.68456(6) 0.0730(3) Uani 1 1 d . . .
Ta3 Ta 0.34623(5) 0.79955(6) 0.50015(6) 0.0741(3) Uani 1 1 d . . .
Ta4 Ta 0.60107(5) 1.01426(6) 0.65944(5) 0.0698(3) Uani 1 1 d . . .
O1 O 0.4401(8) 0.8687(7) 0.5611(7) 0.065(3) Uani 1 1 d . . .
O2 O 0.5467(8) 0.7582(9) 0.5992(8) 0.072(3) Uani 1 1 d . . .
O3 O 0.4940(7) 0.9232(9) 0.3888(8) 0.068(3) Uani 1 1 d . . .
O4 O 0.6146(8) 0.7801(10) 0.4239(9) 0.087(4) Uani 1 1 d D . .
O5 O 0.5967(6) 0.9369(8) 0.5443(8) 0.066(3) Uani 1 1 d . . .
O6 O 0.5369(8) 0.9088(10) 0.7105(9) 0.078(4) Uani 1 1 d . . .
O7 O 0.3821(9) 0.8816(12) 0.7453(10) 0.099(5) Uani 1 1 d D . .
O8 O 0.4868(11) 0.7235(11) 0.7704(11) 0.109(5) Uani 1 1 d D . .
O9 O 0.3811(9) 0.7271(9) 0.6217(9) 0.080(4) Uani 1 1 d . . .
O10 O 0.2643(9) 0.8530(12) 0.5636(11) 0.103(5) Uani 1 1 d D . .
O11 O 0.2926(9) 0.6958(11) 0.4558(12) 0.104(5) Uani 1 1 d D . .
O12 O 0.4518(8) 0.7426(9) 0.4487(9) 0.079(4) Uani 1 1 d . . .
O13 O 0.5964(10) 1.0821(13) 0.7673(10) 0.101(5) Uani 1 1 d D . .
O14 O 0.6574(7) 1.1158(9) 0.5942(9) 0.072(3) Uani 1 1 d . . .
O15 O 0.6988(9) 0.9617(13) 0.6854(11) 0.096(5) Uani 1 1 d D . .
C1 C 0.6258(14) 0.7223(12) 0.6327(16) 0.094(7) Uani 1 1 d D . .
H1A H 0.6312 0.7326 0.6967 0.113 Uiso 1 1 calc R . .
H1B H 0.6689 0.7539 0.6022 0.113 Uiso 1 1 calc R . .
C2 C 0.625(2) 0.6156(14) 0.611(2) 0.144(12) Uani 1 1 d D . .
H2A H 0.5979 0.582 0.6575 0.217 Uiso 1 1 calc R . .
H2B H 0.678 0.5928 0.6062 0.217 Uiso 1 1 calc R . .
H2C H 0.598 0.6056 0.5548 0.217 Uiso 1 1 calc R . .
C3 C 0.6744(18) 0.748(3) 0.367(2) 0.171(16) Uani 1 1 d D . .
H3A H 0.6641 0.7708 0.3066 0.205 Uiso 1 1 calc R . .
H3B H 0.6739 0.6796 0.3654 0.205 Uiso 1 1 calc R . .
C4 C 0.7541(19) 0.781(4) 0.396(3) 0.27(3) Uani 1 1 d D . .
H4A H 0.7541 0.7915 0.4598 0.408 Uiso 1 1 calc R . .
H4B H 0.7666 0.8398 0.3663 0.408 Uiso 1 1 calc R . .
H4C H 0.7929 0.7346 0.3812 0.408 Uiso 1 1 calc R . .
C5 C 0.3593(19) 0.9787(18) 0.759(3) 0.169(17) Uani 1 1 d D . .
H5A H 0.3033 0.9879 0.7488 0.203 Uiso 1 1 calc R . .
H5B H 0.3889 1.0213 0.7211 0.203 Uiso 1 1 calc R . .
C6 C 0.380(3) 0.992(4) 0.857(3) 0.34(5) Uani 1 1 d D . .
H6A H 0.4364 0.9868 0.864 0.514 Uiso 1 1 calc R . .
H6B H 0.3548 0.9438 0.8917 0.514 Uiso 1 1 calc R . .
H6C H 0.3631 1.0531 0.8763 0.514 Uiso 1 1 calc R . .
C7 C 0.511(2) 0.652(2) 0.832(2) 0.173(16) Uani 1 1 d D . .
H7A H 0.5669 0.6585 0.8453 0.208 Uiso 1 1 calc R . .
H7B H 0.5024 0.5897 0.8064 0.208 Uiso 1 1 calc R . .
C8 C 0.464(3) 0.663(3) 0.915(3) 0.27(3) Uani 1 1 d D . .
H8A H 0.4656 0.7277 0.9342 0.399 Uiso 1 1 calc R . .
H8B H 0.4861 0.6233 0.9614 0.399 Uiso 1 1 calc R . .
H8C H 0.4106 0.6444 0.9039 0.399 Uiso 1 1 calc R . .
C9 C 0.3376(15) 0.6457(15) 0.6600(18) 0.108(8) Uani 1 1 d D . .
H9A H 0.2827 0.648 0.6418 0.13 Uiso 1 1 calc R . .
H9B H 0.3399 0.6478 0.725 0.13 Uiso 1 1 calc R . .
C10 C 0.375(2) 0.5572(17) 0.627(2) 0.143(13) Uani 1 1 d D . .
H10A H 0.3808 0.5607 0.5628 0.215 Uiso 1 1 calc R . .
H10B H 0.3423 0.504 0.6418 0.215 Uiso 1 1 calc R . .
H10C H 0.4258 0.5497 0.654 0.215 Uiso 1 1 calc R . .
C11 C 0.2066(17) 0.895(4) 0.619(3) 0.24(3) Uani 1 1 d D . .
H11A H 0.2088 0.963 0.6103 0.289 Uiso 1 1 calc R . .
H11B H 0.221 0.8828 0.681 0.289 Uiso 1 1 calc R . .
C12 C 0.124(2) 0.864(5) 0.606(4) 0.42(7) Uani 1 1 d D . .
H12A H 0.1227 0.7998 0.5858 0.632 Uiso 1 1 calc R . .
H12B H 0.0986 0.904 0.5622 0.632 Uiso 1 1 calc R . .
H12C H 0.0957 0.869 0.6618 0.632 Uiso 1 1 calc R . .
C13 C 0.2419(18) 0.632(3) 0.413(3) 0.23(3) Uani 1 1 d D . .
H13A H 0.2324 0.5799 0.4543 0.281 Uiso 1 1 calc R . .
H13B H 0.2695 0.606 0.3619 0.281 Uiso 1 1 calc R . .
C14 C 0.164(3) 0.667(4) 0.382(3) 0.27(3) Uani 1 1 d D . .
H14A H 0.1377 0.699 0.4297 0.403 Uiso 1 1 calc R . .
H14B H 0.1324 0.6144 0.362 0.403 Uiso 1 1 calc R . .
H14C H 0.1715 0.7099 0.3326 0.403 Uiso 1 1 calc R . .
C15 C 0.471(2) 0.642(3) 0.401(2) 0.166(16) Uani 1 1 d D . .
H15A H 0.5245 0.6208 0.4111 0.199 Uiso 1 1 calc R . .
H15B H 0.4339 0.5926 0.4172 0.199 Uiso 1 1 calc R . .
C16 C 0.458(3) 0.677(3) 0.308(3) 0.21(2) Uani 1 1 d D . .
H16A H 0.4074 0.7062 0.3038 0.311 Uiso 1 1 calc R . .
H16B H 0.4611 0.6248 0.2669 0.311 Uiso 1 1 calc R . .
H16C H 0.4984 0.7223 0.2935 0.311 Uiso 1 1 calc R . .
C17 C 0.584(5) 1.055(5) 0.859(2) 0.43(6) Uani 1 1 d DU . .
H17A H 0.6247 1.0127 0.8818 0.52 Uiso 1 1 calc R . .
H17B H 0.5322 1.0289 0.87 0.52 Uiso 1 1 calc R . .
C18 C 0.593(5) 1.155(5) 0.892(4) 0.31(4) Uani 1 1 d D . .
H18A H 0.5897 1.1981 0.8421 0.466 Uiso 1 1 calc R . .
H18B H 0.6436 1.1625 0.9207 0.466 Uiso 1 1 calc R . .
H18C H 0.5521 1.1694 0.934 0.466 Uiso 1 1 calc R . .
C19 C 0.764(2) 0.930(3) 0.631(3) 0.21(2) Uani 1 1 d D . .
H19A H 0.7539 0.9427 0.5685 0.253 Uiso 1 1 calc R . .
H19B H 0.7727 0.8629 0.6391 0.253 Uiso 1 1 calc R . .
C20 C 0.834(3) 0.984(4) 0.662(4) 0.32(4) Uani 1 1 d DU . .
H20A H 0.8252 1.0508 0.6526 0.478 Uiso 1 1 calc R . .
H20B H 0.8797 0.9645 0.6295 0.478 Uiso 1 1 calc R . .
H20C H 0.8422 0.9731 0.7251 0.478 Uiso 1 1 calc R . .

loop_
_atom_site_aniso_label
_atom_site_aniso_U_11
_atom_site_aniso_U_22
_atom_site_aniso_U_33
_atom_site_aniso_U_23
_atom_site_aniso_U_13
_atom_site_aniso_U_12
Ta1 0.0607(4) 0.0605(4) 0.0696(5) -0.0093(3) 0.0291(3) 0.0013(3)
Ta2 0.0787(6) 0.0696(5) 0.0708(5) 0.0051(4) 0.0301(4) -0.0036(4)
Ta3 0.0656(5) 0.0715(5) 0.0854(6) -0.0069(4) 0.0279(4) -0.0134(4)
Ta4 0.0685(5) 0.0759(5) 0.0650(5) -0.0059(4) 0.0163(4) -0.0059(4)
O1 0.095(9) 0.044(6) 0.057(7) -0.010(5) 0.027(6) 0.002(5)
O2 0.078(8) 0.068(7) 0.069(8) -0.004(6) 0.024(7) 0.006(6)
O3 0.073(8) 0.074(7) 0.058(7) -0.013(6) 0.017(6) -0.010(6)
O4 0.083(9) 0.089(9) 0.090(10) -0.011(7) 0.043(8) 0.022(7)
O5 0.034(5) 0.080(7) 0.085(8) 0.003(7) 0.026(5) 0.001(5)
O6 0.069(8) 0.091(9) 0.074(8) 0.001(7) 0.021(6) 0.007(7)
O7 0.092(11) 0.108(11) 0.098(11) -0.011(9) 0.047(9) -0.004(9)
O8 0.136(15) 0.089(10) 0.104(12) 0.026(9) 0.030(11) -0.004(10)
O9 0.099(10) 0.066(7) 0.076(8) 0.011(7) 0.022(8) -0.010(7)
O10 0.080(10) 0.126(13) 0.105(11) 0.004(10) 0.045(9) -0.006(9)
O11 0.087(10) 0.095(11) 0.131(14) -0.001(10) 0.008(10) -0.026(8)
O12 0.088(9) 0.062(7) 0.087(9) -0.024(7) 0.038(8) -0.002(6)
O13 0.117(13) 0.122(12) 0.065(8) -0.004(9) 0.024(9) -0.017(10)
O14 0.044(6) 0.091(8) 0.082(8) -0.003(7) 0.018(6) -0.018(6)
O15 0.072(9) 0.131(13) 0.084(10) -0.009(9) 0.006(8) 0.004(9)
C1 0.106(17) 0.066(11) 0.112(17) 0.015(12) 0.052(15) 0.015(11)
C2 0.17(3) 0.073(15) 0.19(3) -0.002(18) -0.04(3) 0.031(17)
C3 0.15(3) 0.22(4) 0.14(3) -0.02(3) 0.09(2) 0.07(3)
C4 0.10(3) 0.47(9) 0.25(5) 0.11(6) 0.10(3) 0.09(4)
C5 0.11(3) 0.16(3) 0.23(5) -0.04(3) 0.08(3) -0.01(2)
C6 0.43(10) 0.29(6) 0.32(8) -0.20(6) 0.21(8) -0.16(7)
C7 0.20(4) 0.12(3) 0.20(4) 0.04(3) 0.01(3) 0.01(3)
C8 0.29(7) 0.34(7) 0.16(4) 0.18(5) 0.04(4) 0.00(6)
C9 0.110(19) 0.093(16) 0.12(2) 0.004(15) 0.029(16) -0.048(14)
C10 0.21(4) 0.082(17) 0.14(3) 0.003(17) 0.05(2) -0.02(2)
C11 0.09(2) 0.46(8) 0.17(4) -0.14(5) 0.03(2) 0.00(4)
C12 0.17(5) 0.76(18) 0.34(9) 0.25(11) 0.15(6) 0.13(8)
C13 0.11(3) 0.21(4) 0.38(7) -0.20(5) 0.06(4) -0.05(3)
C14 0.19(5) 0.29(6) 0.33(7) -0.20(6) 0.02(5) 0.06(4)
C15 0.14(3) 0.21(4) 0.15(3) -0.01(3) 0.05(3) -0.08(3)
C16 0.25(6) 0.19(4) 0.18(4) 0.01(3) 0.01(4) -0.10(4)
C17 0.40(9) 0.46(9) 0.44(9) 0.06(8) -0.09(7) 0.16(8)
C18 0.47(13) 0.21(6) 0.25(6) 0.03(5) -0.15(7) -0.08(7)
C19 0.29(7) 0.14(3) 0.21(5) 0.01(3) -0.09(5) -0.01(4)
C20 0.23(6) 0.29(6) 0.44(9) 0.04(6) 0.04(6) -0.03(5)

loop_
_atom_type_symbol
_atom_type_description
_atom_type_scat_dispersion_real
_atom_type_scat_dispersion_imag
_atom_type_scat_source
C C 0.0033 0.0016 'International Tables Vol C Tables 4.2.6.8 and 6.1.1.4'
H H 0 0 'International Tables Vol C Tables 4.2.6.8 and 6.1.1.4'
O O 0.0106 0.006 'International Tables Vol C Tables 4.2.6.8 and 6.1.1.4'
Ta Ta -0.7052 6.5227 'International Tables Vol C Tables 4.2.6.8 and 6.1.1.4'

loop_
_geom_angle_atom_site_label_1
_geom_angle_atom_site_label_2
_geom_angle_atom_site_label_3
_geom_angle
_geom_angle_site_symmetry_1
_geom_angle_site_symmetry_3
_geom_angle_publ_flag
O5 Ta1 O4 102.0(6) . . ?
O5 Ta1 O3 102.2(5) . . ?
O4 Ta1 O3 102.7(6) . . ?
O5 Ta1 O1 93.5(5) . . ?
O4 Ta1 O1 155.7(5) . . ?
O3 Ta1 O1 92.1(5) . . ?
O5 Ta1 O12 162.7(5) . . ?
O4 Ta1 O12 89.8(6) . . ?
O3 Ta1 O12 87.3(5) . . ?
O1 Ta1 O12 71.5(4) . . ?
O5 Ta1 O2 87.5(5) . . ?
O4 Ta1 O2 90.9(6) . . ?
O3 Ta1 O2 161.1(5) . . ?
O1 Ta1 O2 71.0(5) . . ?
O12 Ta1 O2 79.6(5) . . ?
O5 Ta1 Ta2 80.8(3) . . ?
O4 Ta1 Ta2 128.8(5) . . ?
O3 Ta1 Ta2 127.1(3) . . ?
O1 Ta1 Ta2 35.5(4) . . ?
O12 Ta1 Ta2 81.9(3) . . ?
O2 Ta1 Ta2 37.9(3) . . ?
O5 Ta1 Ta3 129.2(3) . . ?
O4 Ta1 Ta3 127.9(5) . . ?
O3 Ta1 Ta3 78.3(4) . . ?
O1 Ta1 Ta3 36.4(3) . . ?
O12 Ta1 Ta3 38.1(3) . . ?
O2 Ta1 Ta3 83.1(4) . . ?
Ta2 Ta1 Ta3 61.74(3) . . ?
O6 Ta2 O8 102.3(7) . . ?
O6 Ta2 O7 93.0(6) . . ?
O8 Ta2 O7 99.4(7) . . ?
O6 Ta2 O1 94.0(5) . . ?
O8 Ta2 O1 156.2(6) . . ?
O7 Ta2 O1 96.9(6) . . ?
O6 Ta2 O2 87.3(5) . . ?
O8 Ta2 O2 89.8(6) . . ?
O7 Ta2 O2 170.5(7) . . ?
O1 Ta2 O2 73.6(5) . . ?
O6 Ta2 O9 165.3(5) . . ?
O8 Ta2 O9 91.0(7) . . ?
O7 Ta2 O9 91.1(6) . . ?
O1 Ta2 O9 71.5(5) . . ?
O2 Ta2 O9 86.4(5) . . ?
O6 Ta2 Ta1 80.6(4) . . ?
O8 Ta2 Ta1 129.9(5) . . ?
O7 Ta2 Ta1 130.6(5) . . ?
O1 Ta2 Ta1 36.0(3) . . ?
O2 Ta2 Ta1 40.1(4) . . ?
O9 Ta2 Ta1 86.0(3) . . ?
O10 Ta3 O11 98.0(7) . . ?
O10 Ta3 O14 95.9(7) . 3_676 ?
O11 Ta3 O14 103.0(7) . 3_676 ?
O10 Ta3 O1 99.2(6) . . ?
O11 Ta3 O1 155.1(6) . . ?
O14 Ta3 O1 93.1(5) 3_676 . ?
O10 Ta3 O12 169.7(7) . . ?
O11 Ta3 O12 89.1(6) . . ?
O14 Ta3 O12 89.8(5) 3_676 . ?
O1 Ta3 O12 71.8(5) . . ?
O10 Ta3 O9 88.2(7) . . ?
O11 Ta3 O9 93.4(6) . . ?
O14 Ta3 O9 162.4(5) 3_676 . ?
O1 Ta3 O9 69.4(5) . . ?
O12 Ta3 O9 83.9(6) . . ?
O10 Ta3 Ta1 133.6(5) . . ?
O11 Ta3 Ta1 128.1(5) . . ?
O14 Ta3 Ta1 80.4(3) 3_676 . ?
O1 Ta3 Ta1 35.8(3) . . ?
O12 Ta3 Ta1 39.1(4) . . ?
O9 Ta3 Ta1 84.4(4) . . ?
O15 Ta4 O13 93.7(8) . . ?
O15 Ta4 O3 169.7(6) . 3_676 ?
O13 Ta4 O3 92.8(6) . 3_676 ?
O15 Ta4 O14 87.8(7) . . ?
O13 Ta4 O14 94.2(6) . . ?
O3 Ta4 O14 83.7(5) 3_676 . ?
O15 Ta4 O6 96.2(7) . . ?
O13 Ta4 O6 91.7(6) . . ?
O3 Ta4 O6 91.6(5) 3_676 . ?
O14 Ta4 O6 172.6(5) . . ?
O15 Ta4 O5 89.6(6) . . ?
O13 Ta4 O5 175.2(6) . . ?
O3 Ta4 O5 84.5(5) 3_676 . ?
O14 Ta4 O5 89.5(5) . . ?
O6 Ta4 O5 84.4(5) . . ?
Ta2 O1 Ta1 108.5(6) . . ?
Ta2 O1 Ta3 112.3(5) . . ?
Ta1 O1 Ta3 107.7(5) . . ?
C1 O2 Ta2 122.1(12) . . ?
C1 O2 Ta1 121.6(11) . . ?
Ta2 O2 Ta1 102.0(5) . . ?
Ta1 O3 Ta4 146.5(6) . 3_676 ?
C3 O4 Ta1 166(2) . . ?
Ta1 O5 Ta4 143.4(5) . . ?
Ta2 O6 Ta4 144.6(8) . . ?
C5 O7 Ta2 136.5(16) . . ?
C7 O8 Ta2 175(2) . . ?
C9 O9 Ta2 128.8(14) . . ?
C9 O9 Ta3 123.7(15) . . ?
Ta2 O9 Ta3 105.5(5) . . ?
C11 O10 Ta3 175(2) . . ?
C13 O11 Ta3 168(2) . . ?
C15 O12 Ta3 131.7(14) . . ?
C15 O12 Ta1 125.5(14) . . ?
Ta3 O12 Ta1 102.8(5) . . ?
C17 O13 Ta4 133(3) . . ?
Ta3 O14 Ta4 145.9(7) 3_676 . ?
C19 O15 Ta4 134(2) . . ?
O2 C1 C2 104(2) . . ?
O2 C1 H1A 110.9 . . ?
C2 C1 H1A 110.9 . . ?
O2 C1 H1B 110.9 . . ?
C2 C1 H1B 110.9 . . ?
H1A C1 H1B 108.9 . . ?
C1 C2 H2A 109.5 . . ?
C1 C2 H2B 109.5 . . ?
H2A C2 H2B 109.5 . . ?
C1 C2 H2C 109.5 . . ?
H2A C2 H2C 109.5 . . ?
H2B C2 H2C 109.5 . . ?
O4 C3 C4 112(2) . . ?
O4 C3 H3A 109.2 . . ?
C4 C3 H3A 109.2 . . ?
O4 C3 H3B 109.2 . . ?
C4 C3 H3B 109.2 . . ?
H3A C3 H3B 107.9 . . ?
C3 C4 H4A 109.5 . . ?
C3 C4 H4B 109.5 . . ?
H4A C4 H4B 109.5 . . ?
C3 C4 H4C 109.5 . . ?
H4A C4 H4C 109.5 . . ?
H4B C4 H4C 109.5 . . ?
O7 C5 C6 101(3) . . ?
O7 C5 H5A 111.6 . . ?
C6 C5 H5A 111.6 . . ?
O7 C5 H5B 111.5 . . ?
C6 C5 H5B 111.5 . . ?
H5A C5 H5B 109.4 . . ?
C5 C6 H6A 109.5 . . ?
C5 C6 H6B 109.4 . . ?
H6A C6 H6B 109.5 . . ?
C5 C6 H6C 109.5 . . ?
H6A C6 H6C 109.5 . . ?
H6B C6 H6C 109.5 . . ?
O8 C7 C8 108(2) . . ?
O8 C7 H7A 110.1 . . ?
C8 C7 H7A 110.1 . . ?
O8 C7 H7B 110.1 . . ?
C8 C7 H7B 110.1 . . ?
H7A C7 H7B 108.4 . . ?
C7 C8 H8A 109.5 . . ?
C7 C8 H8B 109.5 . . ?
H8A C8 H8B 109.5 . . ?
C7 C8 H8C 109.5 . . ?
H8A C8 H8C 109.5 . . ?
H8B C8 H8C 109.5 . . ?
O9 C9 C10 108.1(18) . . ?
O9 C9 H9A 110.1 . . ?
C10 C9 H9A 110.1 . . ?
O9 C9 H9B 110.1 . . ?
C10 C9 H9B 110.1 . . ?
H9A C9 H9B 108.4 . . ?
C9 C10 H10A 109.5 . . ?
C9 C10 H10B 109.5 . . ?
H10A C10 H10B 109.5 . . ?
C9 C10 H10C 109.5 . . ?
H10A C10 H10C 109.5 . . ?
H10B C10 H10C 109.5 . . ?
O10 C11 C12 117(3) . . ?
O10 C11 H11A 108 . . ?
C12 C11 H11A 108 . . ?
O10 C11 H11B 108 . . ?
C12 C11 H11B 108.1 . . ?
H11A C11 H11B 107.3 . . ?
C11 C12 H12A 109.5 . . ?
C11 C12 H12B 109.5 . . ?
H12A C12 H12B 109.5 . . ?
C11 C12 H12C 109.4 . . ?
H12A C12 H12C 109.5 . . ?
H12B C12 H12C 109.5 . . ?
O11 C13 C14 118(3) . . ?
O11 C13 H13A 107.7 . . ?
C14 C13 H13A 107.7 . . ?
O11 C13 H13B 107.8 . . ?
C14 C13 H13B 107.8 . . ?
H13A C13 H13B 107.1 . . ?
C13 C14 H14A 109.5 . . ?
C13 C14 H14B 109.5 . . ?
H14A C14 H14B 109.5 . . ?
C13 C14 H14C 109.4 . . ?
H14A C14 H14C 109.5 . . ?
H14B C14 H14C 109.5 . . ?
C16 C15 O12 95(3) . . ?
C16 C15 H15A 112.7 . . ?
O12 C15 H15A 112.7 . . ?
C16 C15 H15B 112.7 . . ?
O12 C15 H15B 112.7 . . ?
H15A C15 H15B 110.2 . . ?
C15 C16 H16A 109.5 . . ?
C15 C16 H16B 109.4 . . ?
H16A C16 H16B 109.5 . . ?
C15 C16 H16C 109.5 . . ?
H16A C16 H16C 109.5 . . ?
H16B C16 H16C 109.5 . . ?
O13 C17 C18 93(4) . . ?
O13 C17 H17A 113 . . ?
C18 C17 H17A 112.8 . . ?
O13 C17 H17B 113.4 . . ?
C18 C17 H17B 113.6 . . ?
H17A C17 H17B 110.5 . . ?
C17 C18 H18A 109.4 . . ?
C17 C18 H18B 109.9 . . ?
H18A C18 H18B 109.5 . . ?
C17 C18 H18C 109.1 . . ?
H18A C18 H18C 109.5 . . ?
H18B C18 H18C 109.5 . . ?
O15 C19 C20 106(3) . . ?
O15 C19 H19A 110.5 . . ?
C20 C19 H19A 110.5 . . ?
O15 C19 H19B 110.5 . . ?
C20 C19 H19B 110.5 . . ?
H19A C19 H19B 108.7 . . ?
C19 C20 H20A 109.4 . . ?
C19 C20 H20B 109.5 . . ?
H20A C20 H20B 109.5 . . ?
C19 C20 H20C 109.5 . . ?
H20A C20 H20C 109.5 . . ?
H20B C20 H20C 109.5 . . ?

loop_
_geom_bond_atom_site_label_1
_geom_bond_atom_site_label_2
_geom_bond_distance
_geom_bond_site_symmetry_2
_geom_bond_publ_flag
Ta1 O5 1.842(12) . ?
Ta1 O4 1.851(11) . ?
Ta1 O3 1.891(13) . ?
Ta1 O1 2.047(11) . ?
Ta1 O12 2.154(13) . ?
Ta1 O2 2.174(13) . ?
Ta1 Ta2 3.3026(11) . ?
Ta1 Ta3 3.3304(11) . ?
Ta2 O6 1.838(14) . ?
Ta2 O8 1.881(16) . ?
Ta2 O7 1.891(14) . ?
Ta2 O1 2.022(12) . ?
Ta2 O2 2.074(12) . ?
Ta2 O9 2.109(15) . ?
Ta3 O10 1.845(14) . ?
Ta3 O11 1.848(14) . ?
Ta3 O14 1.848(13) 3_676 ?
Ta3 O1 2.076(13) . ?
Ta3 O12 2.108(12) . ?
Ta3 O9 2.166(14) . ?
Ta4 O15 1.857(16) . ?
Ta4 O13 1.875(15) . ?
Ta4 O3 1.974(13) 3_676 ?
Ta4 O14 1.981(12) . ?
Ta4 O6 1.997(13) . ?
Ta4 O5 2.038(13) . ?
O2 C1 1.52(3) . ?
O3 Ta4 1.974(13) 3_676 ?
O4 C3 1.400(16) . ?
O7 C5 1.440(18) . ?
O8 C7 1.429(18) . ?
O9 C9 1.48(2) . ?
O10 C11 1.414(18) . ?
O11 C13 1.399(18) . ?
O12 C15 1.63(4) . ?
O13 C17 1.44(2) . ?
O14 Ta3 1.848(13) 3_676 ?
O15 C19 1.442(19) . ?
C1 C2 1.544(17) . ?
C1 H1A 0.97 . ?
C1 H1B 0.97 . ?
C2 H2A 0.96 . ?
C2 H2B 0.96 . ?
C2 H2C 0.96 . ?
C3 C4 1.50(2) . ?
C3 H3A 0.97 . ?
C3 H3B 0.97 . ?
C4 H4A 0.96 . ?
C4 H4B 0.96 . ?
C4 H4C 0.96 . ?
C5 C6 1.51(2) . ?
C5 H5A 0.97 . ?
C5 H5B 0.97 . ?
C6 H6A 0.96 . ?
C6 H6B 0.96 . ?
C6 H6C 0.96 . ?
C7 C8 1.483(19) . ?
C7 H7A 0.97 . ?
C7 H7B 0.97 . ?
C8 H8A 0.96 . ?
C8 H8B 0.96 . ?
C8 H8C 0.96 . ?
C9 C10 1.488(18) . ?
C9 H9A 0.97 . ?
C9 H9B 0.97 . ?
C10 H10A 0.96 . ?
C10 H10B 0.96 . ?
C10 H10C 0.96 . ?
C11 C12 1.49(2) . ?
C11 H11A 0.97 . ?
C11 H11B 0.97 . ?
C12 H12A 0.96 . ?
C12 H12B 0.96 . ?
C12 H12C 0.96 . ?
C13 C14 1.49(2) . ?
C13 H13A 0.97 . ?
C13 H13B 0.97 . ?
C14 H14A 0.96 . ?
C14 H14B 0.96 . ?
C14 H14C 0.96 . ?
C15 C16 1.482(19) . ?
C15 H15A 0.97 . ?
C15 H15B 0.97 . ?
C16 H16A 0.96 . ?
C16 H16B 0.96 . ?
C16 H16C 0.96 . ?
C17 C18 1.51(2) . ?
C17 H17A 0.97 . ?
C17 H17B 0.97 . ?
C18 H18A 0.96 . ?
C18 H18B 0.96 . ?
C18 H18C 0.96 . ?
C19 C20 1.48(2) . ?
C19 H19A 0.97 . ?
C19 H19B 0.97 . ?
C20 H20A 0.96 . ?
C20 H20B 0.96 . ?
C20 H20C 0.96 . ?
